data_7022457
loop_
_publ_author_name
'Kundu, Suman'
'Maity, Suvendu'
'Maity, Amarendra Nath'
'Ke, Shyue-Chu'
'Ghosh, Prasanta'

_publ_section_title
;
 Stabilization of oxidovanadium(IV) by organic radicals.
;
_journal_issue 13
_journal_name_full 'Dalton transactions (Cambridge, England : 2003)'
_journal_page_first 4586
_journal_page_last 4601
_journal_paper_doi 10.1039/c2dt32693k
_journal_volume 42
_journal_year 2013
_chemical_formula_sum 'C18 H15 N4 O3 V'
_chemical_formula_weight 386.28
_chemical_name_systematic
;
?
;
_space_group_IT_number 2
_symmetry_cell_setting triclinic
_symmetry_space_group_name_Hall '-P 1'
_symmetry_space_group_name_H-M 'P -1'
_atom_sites_solution_hydrogens geom
_atom_sites_solution_primary direct
_atom_sites_solution_secondary difmap
_audit_creation_method SHELXL-97
_cell_angle_alpha 65.2920(10)
_cell_angle_beta 68.7970(10)
_cell_angle_gamma 66.5590(10)
_cell_formula_units_Z 2
_cell_length_a 8.5748(4)
_cell_length_b 10.5831(5)
_cell_length_c 11.2737(5)
_cell_measurement_reflns_used 4955
_cell_measurement_temperature 296(2)
_cell_measurement_theta_max 26.63
_cell_measurement_theta_min 2.21
_cell_volume 828.94(7)
_computing_cell_refinement 'Bruker SAINT'
_computing_data_collection 'Bruker APEX2'
_computing_data_reduction 'Bruker SAINT'
_computing_structure_refinement 'SHELXL-97 (Sheldrick, 1997)'
_computing_structure_solution 'SHELXS-97 (Sheldrick, 1990)'
_diffrn_ambient_temperature 296(2)
_diffrn_measured_fraction_theta_full 0.988
_diffrn_measured_fraction_theta_max 0.988
_diffrn_measurement_device_type 'Bruker APEX-II CCD'
_diffrn_measurement_method '\f and \w scans'
_diffrn_radiation_monochromator graphite
_diffrn_radiation_source 'fine-focus sealed tube'
_diffrn_radiation_type MoK\a
_diffrn_radiation_wavelength 0.71073
_diffrn_reflns_av_R_equivalents 0.0206
_diffrn_reflns_av_sigmaI/netI 0.0230
_diffrn_reflns_limit_h_max 10
_diffrn_reflns_limit_h_min -10
_diffrn_reflns_limit_k_max 12
_diffrn_reflns_limit_k_min -12
_diffrn_reflns_limit_l_max 13
_diffrn_reflns_limit_l_min -13
_diffrn_reflns_number 9343
_diffrn_reflns_theta_full 24.99
_diffrn_reflns_theta_max 24.99
_diffrn_reflns_theta_min 2.05
_exptl_absorpt_coefficient_mu 0.625
_exptl_absorpt_correction_T_max 0.983
_exptl_absorpt_correction_T_min 0.971
_exptl_absorpt_correction_type gaussian
_exptl_absorpt_process_details 'SADABS (Bruker AXS, 2008)'
_exptl_crystal_colour black
_exptl_crystal_density_diffrn 1.548
_exptl_crystal_density_method 'not measured'
_exptl_crystal_description Parallelopiped
_exptl_crystal_F_000 396
_exptl_crystal_size_max 0.43
_exptl_crystal_size_mid 0.32
_exptl_crystal_size_min 0.12
_refine_diff_density_max 0.390
_refine_diff_density_min -0.286
_refine_diff_density_rms 0.048
_refine_ls_extinction_method none
_refine_ls_goodness_of_fit_ref 1.052
_refine_ls_hydrogen_treatment riding
_refine_ls_matrix_type full
_refine_ls_number_parameters 235
_refine_ls_number_reflns 2874
_refine_ls_number_restraints 0
_refine_ls_restrained_S_all 1.052
_refine_ls_R_factor_all 0.0362
_refine_ls_R_factor_gt 0.0325
_refine_ls_shift/su_max 0.001
_refine_ls_shift/su_mean 0.000
_refine_ls_structure_factor_coef Fsqd
_refine_ls_weighting_details 'calc w=1/[\s^2^(Fo^2^)+(0.0504P)^2^+0.3879P] where P=(Fo^2^+2Fc^2^)/3'
_refine_ls_weighting_scheme calc
_refine_ls_wR_factor_gt 0.0899
_refine_ls_wR_factor_ref 0.0932
_reflns_number_gt 2592
_reflns_number_total 2874
_reflns_threshold_expression >2sigma(I)
_cod_data_source_file c2dt32693k.txt
_cod_data_source_block 1
_cod_depositor_comments
;
The following automatic conversions were performed:

'_symmetry_cell_setting' value 'Triclinic' changed to 'triclinic'
according to /home/saulius/struct/CIF-dictionaries/cif_core.dic
dictionary named 'cif_core.dic' version 2.4.2 from
2011-04-26.

'_exptl_absorpt_correction_type' value 'Gaussian'
changed to 'gaussian' according to
/home/saulius/struct/CIF-dictionaries/cif_core.dic dictionary named
'cif_core.dic' version 2.4.2 from 2011-04-26.

Automatic conversion script
Id: cif_fix_values 1891 2012-01-12 08:04:46Z andrius 
;
_cod_original_sg_symbol_H-M P-1
_cod_database_code 7022457

loop_
_symmetry_equiv_pos_as_xyz
'x, y, z'
'-x, -y, -z'

loop_
_atom_site_label
_atom_site_type_symbol
_atom_site_fract_x
_atom_site_fract_y
_atom_site_fract_z
_atom_site_U_iso_or_equiv
_atom_site_adp_type
_atom_site_occupancy
_atom_site_symmetry_multiplicity
_atom_site_calc_flag
_atom_site_refinement_flags
V1 V 0.75307(4) 0.94466(4) 0.70772(3) 0.03324(14) Uani 1 1 d .
O1 O 0.7864(2) 0.82932(18) 0.63863(16) 0.0500(4) Uani 1 1 d .
O2 O 0.67916(19) 1.12509(16) 0.78337(13) 0.0376(3) Uani 1 1 d .
O3 O 0.97531(19) 0.88077(17) 0.75333(15) 0.0448(4) Uani 1 1 d .
N1 N 0.7997(2) 1.10230(19) 0.54822(16) 0.0370(4) Uani 1 1 d .
H1B H 0.8395 1.0884 0.4715 0.044 Uiso 1 1 calc R
N2 N 0.4799(2) 1.01132(19) 0.73304(16) 0.0342(4) Uani 1 1 d .
N3 N 0.4769(2) 0.8817(2) 0.95594(17) 0.0388(4) Uani 1 1 d .
H3A H 0.4249 0.8497 1.0387 0.047 Uiso 1 1 calc R
N4 N 0.6565(2) 0.84418(18) 0.91374(16) 0.0326(4) Uani 1 1 d .
C1 C 0.7707(3) 1.2357(2) 0.5545(2) 0.0403(5) Uani 1 1 d .
C2 C 0.8032(4) 1.3574(3) 0.4459(3) 0.0675(8) Uani 1 1 d .
H2A H 0.8488 1.3518 0.3592 0.081 Uiso 1 1 calc R
C3 C 0.7675(6) 1.4839(4) 0.4680(3) 0.0989(14) Uani 1 1 d .
H3B H 0.7882 1.5652 0.3958 0.119 Uiso 1 1 calc R
C4 C 0.7003(5) 1.4934(3) 0.5976(3) 0.0871(11) Uani 1 1 d .
H4A H 0.6780 1.5807 0.6107 0.105 Uiso 1 1 calc R
C5 C 0.6666(4) 1.3759(3) 0.7062(3) 0.0591(7) Uani 1 1 d .
H5A H 0.6203 1.3839 0.7921 0.071 Uiso 1 1 calc R
C6 C 0.7022(3) 1.2447(2) 0.6868(2) 0.0363(5) Uani 1 1 d .
C7 C 0.3920(3) 1.0937(2) 0.6342(2) 0.0428(5) Uani 1 1 d .
H7A H 0.4562 1.1195 0.5458 0.051 Uiso 1 1 calc R
C8 C 0.2141(3) 1.1403(3) 0.6585(2) 0.0484(6) Uani 1 1 d .
H8A H 0.1580 1.1945 0.5882 0.058 Uiso 1 1 calc R
C9 C 0.1194(3) 1.1050(3) 0.7899(3) 0.0509(6) Uani 1 1 d .
H9A H -0.0020 1.1391 0.8092 0.061 Uiso 1 1 calc R
C10 C 0.2039(3) 1.0200(3) 0.8921(2) 0.0462(6) Uani 1 1 d .
H10A H 0.1412 0.9948 0.9809 0.055 Uiso 1 1 calc R
C11 C 0.3861(3) 0.9722(2) 0.8593(2) 0.0333(4) Uani 1 1 d .
C12 C 0.7451(3) 0.7549(2) 1.0028(2) 0.0387(5) Uani 1 1 d .
H12A H 0.6836 0.7170 1.0897 0.046 Uiso 1 1 calc R
C13 C 0.9327(3) 0.7103(2) 0.9764(2) 0.0390(5) Uani 1 1 d .
C14 C 1.0123(4) 0.6002(3) 1.0793(3) 0.0516(6) Uani 1 1 d .
H14A H 0.9426 0.5588 1.1605 0.062 Uiso 1 1 calc R
C15 C 1.1901(4) 0.5526(3) 1.0624(3) 0.0621(8) Uani 1 1 d .
H15A H 1.2408 0.4797 1.1313 0.075 Uiso 1 1 calc R
C16 C 1.2929(4) 0.6142(3) 0.9417(3) 0.0646(8) Uani 1 1 d .
H16A H 1.4138 0.5813 0.9293 0.078 Uiso 1 1 calc R
C17 C 1.2200(3) 0.7231(3) 0.8399(3) 0.0553(6) Uani 1 1 d .
H17A H 1.2922 0.7644 0.7603 0.066 Uiso 1 1 calc R
C18 C 1.0387(3) 0.7735(2) 0.8535(2) 0.0398(5) Uani 1 1 d .

loop_
_atom_site_aniso_label
_atom_site_aniso_U_11
_atom_site_aniso_U_22
_atom_site_aniso_U_33
_atom_site_aniso_U_23
_atom_site_aniso_U_13
_atom_site_aniso_U_12
V1 0.0334(2) 0.0368(2) 0.0212(2) -0.00890(15) -0.00117(14) -0.00730(15)
O1 0.0587(10) 0.0499(10) 0.0371(9) -0.0196(8) -0.0045(7) -0.0114(8)
O2 0.0436(8) 0.0411(8) 0.0235(7) -0.0094(6) -0.0013(6) -0.0146(7)
O3 0.0346(8) 0.0488(9) 0.0368(9) -0.0064(7) -0.0063(7) -0.0081(7)
N1 0.0378(9) 0.0429(11) 0.0217(8) -0.0116(8) 0.0001(7) -0.0086(8)
N2 0.0367(9) 0.0386(10) 0.0257(9) -0.0107(7) -0.0048(7) -0.0114(7)
N3 0.0347(9) 0.0549(12) 0.0216(8) -0.0082(8) 0.0008(7) -0.0189(8)
N4 0.0347(9) 0.0366(9) 0.0244(8) -0.0093(7) -0.0033(7) -0.0120(7)
C1 0.0430(12) 0.0392(12) 0.0289(11) -0.0086(9) -0.0032(9) -0.0095(9)
C2 0.104(2) 0.0505(16) 0.0286(13) -0.0072(11) 0.0043(13) -0.0278(15)
C3 0.179(4) 0.0504(18) 0.0437(17) -0.0061(14) 0.008(2) -0.051(2)
C4 0.152(3) 0.0473(17) 0.0538(18) -0.0176(14) 0.0005(19) -0.042(2)
C5 0.0862(19) 0.0495(15) 0.0371(14) -0.0163(12) -0.0024(13) -0.0237(14)
C6 0.0366(11) 0.0387(12) 0.0294(11) -0.0097(9) -0.0043(9) -0.0111(9)
C7 0.0483(13) 0.0464(13) 0.0291(11) -0.0087(10) -0.0099(10) -0.0122(10)
C8 0.0509(13) 0.0507(14) 0.0455(14) -0.0110(11) -0.0224(11) -0.0116(11)
C9 0.0357(12) 0.0602(16) 0.0560(15) -0.0170(12) -0.0122(11) -0.0136(11)
C10 0.0371(12) 0.0630(15) 0.0382(12) -0.0169(11) -0.0009(10) -0.0207(11)
C11 0.0364(10) 0.0384(12) 0.0289(10) -0.0127(9) -0.0040(8) -0.0157(9)
C12 0.0487(12) 0.0393(12) 0.0257(10) -0.0055(9) -0.0088(9) -0.0156(10)
C13 0.0483(12) 0.0338(12) 0.0363(12) -0.0126(9) -0.0157(10) -0.0066(9)
C14 0.0671(16) 0.0433(14) 0.0444(14) -0.0092(11) -0.0257(12) -0.0100(12)
C15 0.0722(18) 0.0486(15) 0.070(2) -0.0167(14) -0.0456(16) 0.0015(13)
C16 0.0501(15) 0.0635(18) 0.079(2) -0.0283(16) -0.0343(15) 0.0076(13)
C17 0.0407(13) 0.0609(16) 0.0597(16) -0.0235(13) -0.0141(12) -0.0037(11)
C18 0.0411(11) 0.0382(12) 0.0403(12) -0.0171(10) -0.0128(10) -0.0041(9)

loop_
_atom_type_symbol
_atom_type_description
_atom_type_scat_dispersion_real
_atom_type_scat_dispersion_imag
_atom_type_scat_source
C C 0.0033 0.0016 'International Tables Vol C Tables 4.2.6.8 and 6.1.1.4'
H H 0.0000 0.0000 'International Tables Vol C Tables 4.2.6.8 and 6.1.1.4'
N N 0.0061 0.0033 'International Tables Vol C Tables 4.2.6.8 and 6.1.1.4'
O O 0.0106 0.0060 'International Tables Vol C Tables 4.2.6.8 and 6.1.1.4'
V V 0.3005 0.5294 'International Tables Vol C Tables 4.2.6.8 and 6.1.1.4'

loop_
_geom_angle_atom_site_label_1
_geom_angle_atom_site_label_2
_geom_angle_atom_site_label_3
_geom_angle
O1 V1 N1 98.48(8)
O1 V1 O3 100.45(8)
N1 V1 O3 96.69(7)
O1 V1 N2 93.78(8)
N1 V1 N2 96.84(7)
O3 V1 N2 158.66(7)
O1 V1 N4 104.33(8)
N1 V1 N4 156.28(7)
O3 V1 N4 85.59(6)
N2 V1 N4 75.47(6)
O1 V1 O2 171.28(7)
N1 V1 O2 76.54(6)
O3 V1 O2 87.33(6)
N2 V1 O2 79.88(6)
N4 V1 O2 80.00(6)
C6 O2 V1 112.27(12)
C18 O3 V1 131.55(14)
C1 N1 V1 121.12(14)
C11 N2 C7 117.84(18)
C11 N2 V1 116.13(13)
C7 N2 V1 125.99(14)
C11 N3 N4 116.37(16)
C12 N4 N3 117.42(17)
C12 N4 V1 127.84(14)
N3 N4 V1 114.73(12)
N1 C1 C2 126.2(2)
N1 C1 C6 113.80(19)
C2 C1 C6 120.0(2)
C3 C2 C1 119.5(2)
C2 C3 C4 120.8(3)
C5 C4 C3 121.1(3)
C4 C5 C6 119.4(2)
O2 C6 C5 124.5(2)
O2 C6 C1 116.26(19)
C5 C6 C1 119.2(2)
N2 C7 C8 123.0(2)
C7 C8 C9 118.3(2)
C10 C9 C8 120.2(2)
C9 C10 C11 118.3(2)
N2 C11 N3 116.88(18)
N2 C11 C10 122.21(19)
N3 C11 C10 120.91(19)
N4 C12 C13 124.3(2)
C14 C13 C18 119.2(2)
C14 C13 C12 117.9(2)
C18 C13 C12 122.89(19)
C15 C14 C13 121.4(3)
C14 C15 C16 119.1(2)
C17 C16 C15 121.2(3)
C16 C17 C18 121.2(3)
O3 C18 C17 118.7(2)
O3 C18 C13 123.36(19)
C17 C18 C13 117.9(2)

loop_
_geom_bond_atom_site_label_1
_geom_bond_atom_site_label_2
_geom_bond_distance
V1 O1 1.5922(16)
V1 N1 1.9180(17)
V1 O3 1.9355(15)
V1 N2 2.1058(17)
V1 N4 2.1108(16)
V1 O2 2.1869(15)
O2 C6 1.311(2)
O3 C18 1.319(3)
N1 C1 1.360(3)
N2 C11 1.338(3)
N2 C7 1.358(3)
N3 C11 1.363(3)
N3 N4 1.378(2)
N4 C12 1.291(3)
C1 C2 1.399(3)
C1 C6 1.421(3)
C2 C3 1.360(4)
C3 C4 1.394(4)
C4 C5 1.374(4)
C5 C6 1.392(3)
C7 C8 1.363(3)
C8 C9 1.379(4)
C9 C10 1.371(3)
C10 C11 1.394(3)
C12 C13 1.437(3)
C13 C14 1.406(3)
C13 C18 1.412(3)
C14 C15 1.369(4)
C15 C16 1.379(4)
C16 C17 1.370(4)
C17 C18 1.400(3)
